data_7713014
loop_
_publ_author_name
'R\'eant, Benjamin Luke Leonard'
'De Alwis Jayasinghe, Dukula Prathapa Bilesha'
'Wooles, Ashley'
'Liddle, Stephen'
'Mills, David P.'

_publ_section_title
;
 Comparison of group 4 and thorium M(IV) substituted cyclopentadienyl
 silanide complexes
;
_journal_name_full 'Dalton Transactions'
_journal_paper_doi 10.1039/D3DT00987D
_journal_year 2023
_chemical_formula_moiety 'C28 H61 Cl Hf Si7, 0.5(C5H12)'
_chemical_formula_sum 'C30.5 H67 Cl Hf Si7'
_chemical_formula_weight 844.41
_chemical_name_systematic '[Hf(Cp'')(Cp')(Cl){Si(SiMe3)3}]'
_chemical_properties_physical Air-sensitive,Moisture-sensitive
_space_group_crystal_system monoclinic
_space_group_IT_number 14
_space_group_name_Hall '-P 2yn'
_space_group_name_H-M_alt 'P 1 21/n 1'
_atom_sites_solution_hydrogens geom
_atom_sites_solution_primary direct
_atom_sites_solution_secondary difmap
_audit_creation_date 2020-12-15
_audit_creation_method
;
Olex2 1.2
(compiled 2018.05.29 svn.r3508 for OlexSys, GUI svn.r5506)
;
_audit_update_record
;
2023-03-28 deposited with the CCDC.	2023-05-12 downloaded from the CCDC.
;
_cell_angle_alpha 90
_cell_angle_beta 100.0313(4)
_cell_angle_gamma 90
_cell_formula_units_Z 4
_cell_length_a 13.53762(7)
_cell_length_b 16.04434(7)
_cell_length_c 19.91805(9)
_cell_measurement_reflns_used 45346
_cell_measurement_temperature 100(2)
_cell_measurement_theta_max 76.0130
_cell_measurement_theta_min 2.2190
_cell_volume 4260.11(4)
_computing_cell_refinement 'CrysAlisPro 1.171.39.27b (Rigaku OD, 2015)'
_computing_data_collection 'CrysAlisPro 1.171.39.27b (Rigaku OD, 2015)'
_computing_data_reduction 'CrysAlisPro 1.171.39.27b (Rigaku OD, 2015)'
_computing_molecular_graphics 'Olex2 (Dolomanov et al., 2009)'
_computing_publication_material 'Olex2 (Dolomanov et al., 2009)'
_computing_structure_refinement 'ShelXL (Sheldrick, 2015)'
_computing_structure_solution 'SHELXT 2018/2 (Sheldrick, 2018)'
_diffrn_ambient_environment N~2~
_diffrn_ambient_temperature 100(2)
_diffrn_detector 'CCD plate'
_diffrn_measured_fraction_theta_full 0.985
_diffrn_measured_fraction_theta_max 0.972
_diffrn_measurement_details
;
List of Runs (angles in degrees, time in seconds):

  # Type    Start    End  Width  t~exp~   \w     \q     \k     \f   Frames
#--------------------------------------------------------------------------
  1  \w    -36.00 -10.00   1.00    1.00    --   44.70  60.00  60.00   26
  2  \w     33.00 106.00   1.00    1.00    --   44.70  20.00  60.00   73
  3  \w    -14.00  25.00   1.00    1.00    --   44.70  20.00  60.00   39
  4  \w      7.00 134.00   1.00    1.00    --   44.70  40.00 150.00  127
  5  \w     90.00 130.00   1.00    1.00    --   44.70  60.00  60.00   40
  6  \w    -44.00   2.00   1.00    1.00    --   44.70  40.00 150.00   46
  7  \w     19.00 141.00   1.00    1.00    --  108.20  30.00-150.00  122
  8  \w    119.00 189.00   1.00    1.00    --  108.20  50.00  90.00   70
  9  \w    116.00 156.00   1.00    1.00    --  108.20  30.00 120.00   40
 10  \w     77.00 109.00   1.00    1.00    --  108.20  50.00  90.00   32
 11  \w     47.00  74.00   1.00    1.00    --  108.20  50.00  90.00   27
 12  \w     29.00  55.00   1.00    1.00    --  108.20  30.00 120.00   26
 13  \w    128.00 194.00   1.00    1.00    --  108.20  50.00 150.00   66
 14  \w     24.00 161.00   1.00    1.00    --  108.20  40.00-180.00  137
 15  \w     23.00 168.00   1.00    1.00    --  108.20  50.00 120.00  145
 16  \w     13.00  47.00   1.00    1.00    --   44.70  60.00  90.00   34
 17  \w    -43.00  24.00   1.00    1.00    --   44.70   0.00 -90.00   67
 18  \w    104.00 134.00   1.00    1.00    --   44.70  30.00-120.00   30
 19  \w    -31.00  11.00   1.00    1.00    --   44.70  60.00  90.00   42
 20  \w     89.00 131.00   1.00    1.00    --   44.70   0.00 -90.00   42
 21  \w     40.00  84.00   1.00    1.00    --   44.70  30.00-120.00   44
 22  \w     88.00 131.00   1.00    1.00    --   44.70  60.00  90.00   43
 23  \w     19.00  54.00   1.00    1.00    --  108.20  50.00  30.00   35
 24  \w     19.00  44.00   1.00    1.00    --  108.20  50.00  60.00   25
 25  \w    124.00 160.00   1.00    1.00    --  108.20  50.00 -90.00   36
 26  \w     20.00 118.00   1.00    1.00    --  108.20  30.00  60.00   98
 27  \w    108.00 134.00   1.00    1.00    --  108.20  50.00  60.00   26
 28  \w    147.00 174.00   1.00    1.00    --  108.20  50.00  60.00   27
 29  \w     78.00 104.00   1.00    1.00    --  108.20  20.00  90.00   26
 30  \w    137.00 173.00   1.00    1.00    --  108.20  50.00-150.00   36
 31  \w     19.00  47.00   1.00    1.00    --  108.20  40.00  60.00   28
 32  \w     94.00 120.00   1.00    1.00    --  108.20  50.00 -90.00   26
 33  \w    144.00 170.00   1.00    1.00    --  108.20  50.00-180.00   26
 34  \w    140.00 167.00   1.00    1.00    --  108.20  50.00-120.00   27
 35  \w     19.00  46.00   1.00    1.00    --  108.20  50.00-180.00   27
 36  \w    113.00 138.00   1.00    1.00    --  108.20  20.00  90.00   25
 37  \w    148.00 174.00   1.00    1.00    --  108.20  50.00 -60.00   26
 38  \w    101.00 175.00   1.00    1.00    --  108.20  50.00  30.00   74
 39  \w    125.00 150.00   1.00    1.00    --  108.20  30.00  60.00   25
 40  \w     19.00  53.00   1.00    1.00    --  108.20  40.00  90.00   34
 41  \w     56.00 197.00   1.00    1.00    --  108.20  50.00   0.00  141
 42  \w     27.00  53.00   1.00    1.00    --  108.20  50.00 -90.00   26
;
_diffrn_measurement_device 'four-circle diffractometer'
_diffrn_measurement_device_type 'XtaLAB AFC11 (RINC): quarter-chi single'
_diffrn_measurement_method '\w scans'
_diffrn_orient_matrix_type 'CrysAlisPro convention (1999,Acta A55,543-557)'
_diffrn_orient_matrix_UB_11 -0.0590922000
_diffrn_orient_matrix_UB_12 0.0792836000
_diffrn_orient_matrix_UB_13 -0.0252756000
_diffrn_orient_matrix_UB_21 0.0992993000
_diffrn_orient_matrix_UB_22 0.0475214000
_diffrn_orient_matrix_UB_23 0.0015163000
_diffrn_orient_matrix_UB_31 0.0008562000
_diffrn_orient_matrix_UB_32 -0.0260753000
_diffrn_orient_matrix_UB_33 -0.0743394000
_diffrn_radiation_monochromator graphite
_diffrn_radiation_probe x-ray
_diffrn_radiation_type CuK\a
_diffrn_radiation_wavelength 1.54184
_diffrn_reflns_av_R_equivalents 0.0421
_diffrn_reflns_av_unetI/netI 0.0178
_diffrn_reflns_Laue_measured_fraction_full 0.985
_diffrn_reflns_Laue_measured_fraction_max 0.972
_diffrn_reflns_limit_h_max 16
_diffrn_reflns_limit_h_min -17
_diffrn_reflns_limit_k_max 19
_diffrn_reflns_limit_k_min -20
_diffrn_reflns_limit_l_max 21
_diffrn_reflns_limit_l_min -24
_diffrn_reflns_number 54010
_diffrn_reflns_point_group_measured_fraction_full 0.985
_diffrn_reflns_point_group_measured_fraction_max 0.972
_diffrn_reflns_theta_full 67.684
_diffrn_reflns_theta_max 76.277
_diffrn_reflns_theta_min 4.591
_diffrn_source 'fine-focus sealed X-ray tube'
_diffrn_source_type 'Enhance (Cu) X-ray Source'
_exptl_absorpt_coefficient_mu 7.119
_exptl_absorpt_correction_T_max 0.788
_exptl_absorpt_correction_T_min 0.111
_exptl_absorpt_correction_type gaussian
_exptl_absorpt_process_details
;
CrysAlisPro 1.171.39.27b (Rigaku Oxford Diffraction, 2015)
Numerical absorption correction based on gaussian integration over
			a multifaceted crystal model
Empirical absorption correction using spherical harmonics,
 implemented in SCALE3 ABSPACK scaling algorithm.
;
_exptl_crystal_colour 'clear light orange'
_exptl_crystal_colour_lustre clear
_exptl_crystal_colour_modifier light
_exptl_crystal_colour_primary orange
_exptl_crystal_density_diffrn 1.317
_exptl_crystal_description block
_exptl_crystal_F_000 1748
_exptl_crystal_preparation -
_exptl_crystal_recrystallization_method 'Crystallised from concentrated pentane at -25 oC'
_exptl_crystal_size_max 0.35
_exptl_crystal_size_mid 0.171
_exptl_crystal_size_min 0.164
_refine_diff_density_max 1.658
_refine_diff_density_min -1.964
_refine_diff_density_rms 0.096
_refine_ls_extinction_method none
_refine_ls_goodness_of_fit_ref 1.161
_refine_ls_hydrogen_treatment constr
_refine_ls_matrix_type full
_refine_ls_number_parameters 352
_refine_ls_number_reflns 8678
_refine_ls_number_restraints 0
_refine_ls_restrained_S_all 1.161
_refine_ls_R_factor_all 0.0329
_refine_ls_R_factor_gt 0.0329
_refine_ls_shift/su_max 0.002
_refine_ls_shift/su_mean 0.000
_refine_ls_structure_factor_coef Fsqd
_refine_ls_weighting_details 'w=1/[\s^2^(Fo^2^)+(0.0455P)^2^+6.6588P] where P=(Fo^2^+2Fc^2^)/3'
_refine_ls_weighting_scheme calc
_refine_ls_wR_factor_gt 0.0876
_refine_ls_wR_factor_ref 0.0876
_reflns_Friedel_coverage 0.000
_reflns_number_gt 8669
_reflns_number_total 8678
_reflns_threshold_expression 'I > 2\s(I)'
_cod_data_source_file d3dt00987d2.cif
_cod_data_source_block 3
_cod_original_cell_volume 4260.11(3)
_cod_original_formula_sum 'C30.50 H67 Cl Hf Si7'
_cod_database_code 7713014
_manchester_internal_diff_code ldpm178
_manchester_internal_coll_client IV
_manchester_internal_coll_user IV
_manchester_internal_coll_date 27/11/2020
_manchester_internal_process_date 27/11/2020
_manchester_internal_process_user BR
_manchester_internal_solution_date 11/12/2020
_manchester_internal_solution_user BR
_manchester_internal_refinement_date 11/12/2020
_manchester_internal_refinement_user BR
_manchester_internal_validation_date 15/12/2020
_manchester_internal_validation_user AW
_manchester_internal_archive_date 15/12/2020
_manchester_internal_archive_user AW
_platon_squeeze_void_probe_radius 1.20
_shelx_shelxl_version_number 2018/3
_chemical_oxdiff_formula 'Hf1 Cl1 Si7 C28 '
_shelx_space_group_comment
;
The symmetry employed for this shelxl refinement is uniquely defined
by the following loop, which should always be used as a source of
symmetry information in preference to the above space-group names.
They are only intended as comments.
;
_shelx_estimated_absorpt_t_max 0.388
_shelx_estimated_absorpt_t_min 0.190
_reflns_odcompleteness_completeness 98.51
_reflns_odcompleteness_iscentric 1
_reflns_odcompleteness_theta 68.13
_olex2_refinement_description
;
1. Fixed Uiso
 At 1.2 times of:
  All C(H) groups
 At 1.5 times of:
  All C(H,H,H) groups
2.a Aromatic/amide H refined with riding coordinates:
 C14(H14), C15(H15), C16(H16), C17(H17), C18(H18), C23(H23), C24(H24)
2.b Idealised Me refined as rotating group:
 C1(H1A,H1B,H1C), C2(H2A,H2B,H2C), C3(H3A,H3B,H3C), C4(H4A,H4B,H4C), C5(H5A,
 H5B,H5C), C6(H6A,H6B,H6C), C7(H7A,H7B,H7C), C8(H8A,H8B,H8C), C9(H9A,H9B,H9C),
 C10(H10A,H10B,H10C), C11(H11A,H11B,H11C), C12(H12A,H12B,H12C), C20(H20A,H20B,
 H20C), C21(H21A,H21B,H21C), C22(H22A,H22B,H22C), C26(H26A,H26B,H26C), C27(H27A,
 H27B,H27C), C28(H28A,H28B,H28C)
;
_manchester_internal_coll_frame_method '\w scans'
_manchester_internal_coll_frame_time 1s
_manchester_internal_coll_frame_width 1
_manchester_internal_coll_type custom
_olex2_exptl_crystal_mounting_method 'Mounted from fomblin oil'
_olex2_submission_original_sample_id BR4.340
_olex2_submission_special_instructions 'No special instructions were received'
_oxdiff_exptl_absorpt_empirical_details
;
Empirical correction (ABSPACK) includes:
- Absorption correction using spherical harmonics
- Frame scaling
;
_oxdiff_exptl_absorpt_empirical_full_max 2.343
_oxdiff_exptl_absorpt_empirical_full_min 0.480

loop_
_space_group_symop_operation_xyz
'x, y, z'
'-x+1/2, y+1/2, -z+1/2'
'-x, -y, -z'
'x-1/2, -y-1/2, z-1/2'

loop_
_atom_site_label
_atom_site_type_symbol
_atom_site_fract_x
_atom_site_fract_y
_atom_site_fract_z
_atom_site_U_iso_or_equiv
_atom_site_adp_type
_atom_site_occupancy
_atom_site_site_symmetry_order
_atom_site_calc_flag
_atom_site_refinement_flags_posn
_atom_site_refinement_flags_adp
_atom_site_refinement_flags_occupancy
_atom_site_disorder_assembly
_atom_site_disorder_group
Hf1 Hf 0.31918(2) 0.52009(2) 0.69074(2) 0.01714(6) Uani 1 1 d . . . . .
Cl1 Cl 0.28462(5) 0.66253(4) 0.71476(3) 0.02423(14) Uani 1 1 d . . . . .
Si1 Si 0.50991(6) 0.53058(4) 0.77228(4) 0.01830(15) Uani 1 1 d . . . . .
Si2 Si 0.50980(6) 0.60647(5) 0.87430(4) 0.02207(16) Uani 1 1 d . . . . .
Si3 Si 0.63451(6) 0.60427(5) 0.72670(4) 0.02379(16) Uani 1 1 d . . . . .
Si4 Si 0.58688(6) 0.40150(5) 0.80602(4) 0.02369(16) Uani 1 1 d . . . . .
Si5 Si 0.02324(6) 0.50718(5) 0.68998(4) 0.02276(16) Uani 1 1 d . . . . .
Si6 Si 0.25827(6) 0.67844(5) 0.53304(4) 0.02377(16) Uani 1 1 d . . . . .
Si7 Si 0.31500(6) 0.32121(5) 0.55988(4) 0.02292(16) Uani 1 1 d . . . . .
C1 C 0.4020(2) 0.5841(2) 0.91986(16) 0.0310(7) Uani 1 1 d . . . . .
H1A H 0.338570 0.595272 0.889174 0.047 Uiso 1 1 calc GR . . . .
H1B H 0.407139 0.619887 0.960191 0.047 Uiso 1 1 calc GR . . . .
H1C H 0.404202 0.525506 0.933927 0.047 Uiso 1 1 calc GR . . . .
C2 C 0.5034(3) 0.72152(19) 0.85610(16) 0.0301(6) Uani 1 1 d . . . . .
H2A H 0.564155 0.738991 0.839384 0.045 Uiso 1 1 calc GR . . . .
H2B H 0.498432 0.752003 0.898017 0.045 Uiso 1 1 calc GR . . . .
H2C H 0.444419 0.733536 0.821427 0.045 Uiso 1 1 calc GR . . . .
C3 C 0.6254(2) 0.5860(2) 0.94020(16) 0.0303(6) Uani 1 1 d . . . . .
H3A H 0.630453 0.526191 0.950334 0.045 Uiso 1 1 calc GR . . . .
H3B H 0.620713 0.616902 0.981951 0.045 Uiso 1 1 calc GR . . . .
H3C H 0.685049 0.604165 0.922514 0.045 Uiso 1 1 calc GR . . . .
C4 C 0.5903(3) 0.71026(19) 0.69230(17) 0.0328(7) Uani 1 1 d . . . . .
H4A H 0.517413 0.714234 0.689133 0.049 Uiso 1 1 calc GR . . . .
H4B H 0.607683 0.717787 0.646931 0.049 Uiso 1 1 calc GR . . . .
H4C H 0.622950 0.753678 0.723003 0.049 Uiso 1 1 calc GR . . . .
C5 C 0.6816(2) 0.5452(2) 0.65653(17) 0.0296(6) Uani 1 1 d . . . . .
H5A H 0.703976 0.489604 0.672994 0.044 Uiso 1 1 calc GR . . . .
H5B H 0.737972 0.575472 0.643054 0.044 Uiso 1 1 calc GR . . . .
H5C H 0.627453 0.539927 0.617144 0.044 Uiso 1 1 calc GR . . . .
C6 C 0.7501(2) 0.6248(2) 0.79264(18) 0.0354(7) Uani 1 1 d . . . . .
H6A H 0.733985 0.664804 0.826288 0.053 Uiso 1 1 calc GR . . . .
H6B H 0.803165 0.647675 0.770280 0.053 Uiso 1 1 calc GR . . . .
H6C H 0.773204 0.572483 0.815567 0.053 Uiso 1 1 calc GR . . . .
C7 C 0.7228(2) 0.4074(2) 0.84738(19) 0.0356(7) Uani 1 1 d . . . . .
H7A H 0.762073 0.431417 0.815180 0.053 Uiso 1 1 calc GR . . . .
H7B H 0.747676 0.351306 0.860363 0.053 Uiso 1 1 calc GR . . . .
H7C H 0.729495 0.442639 0.888124 0.053 Uiso 1 1 calc GR . . . .
C8 C 0.5837(3) 0.3310(2) 0.73018(18) 0.0345(7) Uani 1 1 d . . . . .
H8A H 0.514804 0.327122 0.705147 0.052 Uiso 1 1 calc GR . . . .
H8B H 0.607430 0.275396 0.745716 0.052 Uiso 1 1 calc GR . . . .
H8C H 0.627212 0.353783 0.700171 0.052 Uiso 1 1 calc GR . . . .
C9 C 0.5228(3) 0.3455(2) 0.86940(17) 0.0309(7) Uani 1 1 d . . . . .
H9A H 0.520668 0.381808 0.908696 0.046 Uiso 1 1 calc GR . . . .
H9B H 0.559983 0.294578 0.884612 0.046 Uiso 1 1 calc GR . . . .
H9C H 0.454210 0.330973 0.847911 0.046 Uiso 1 1 calc GR . . . .
C10 C 0.0065(2) 0.6190(2) 0.71049(18) 0.0317(7) Uani 1 1 d . . . . .
H10A H 0.019355 0.626594 0.760072 0.048 Uiso 1 1 calc GR . . . .
H10B H -0.062311 0.636256 0.692030 0.048 Uiso 1 1 calc GR . . . .
H10C H 0.053702 0.653064 0.690162 0.048 Uiso 1 1 calc GR . . . .
C11 C -0.0552(2) 0.4406(2) 0.73671(19) 0.0354(7) Uani 1 1 d . . . . .
H11A H -0.044093 0.381740 0.726990 0.053 Uiso 1 1 calc GR . . . .
H11B H -0.126133 0.454334 0.721873 0.053 Uiso 1 1 calc GR . . . .
H11C H -0.036451 0.450574 0.785816 0.053 Uiso 1 1 calc GR . . . .
C12 C -0.0137(3) 0.4872(2) 0.59695(18) 0.0328(7) Uani 1 1 d . . . . .
H12A H 0.025017 0.523571 0.571695 0.049 Uiso 1 1 calc GR . . . .
H12B H -0.085404 0.498562 0.582873 0.049 Uiso 1 1 calc GR . . . .
H12C H -0.000042 0.428785 0.587290 0.049 Uiso 1 1 calc GR . . . .
C13 C 0.1558(2) 0.47370(17) 0.72087(15) 0.0215(6) Uani 1 1 d . . . . .
C14 C 0.2177(2) 0.4994(2) 0.78317(15) 0.0217(5) Uani 1 1 d . . . . .
H14 H 0.204778 0.545624 0.810113 0.026 Uiso 1 1 calc R . . . .
C15 C 0.3000(2) 0.44591(18) 0.79824(15) 0.0227(6) Uani 1 1 d . . . . .
H15 H 0.352446 0.449689 0.836593 0.027 Uiso 1 1 calc R . . . .
C16 C 0.2912(2) 0.38516(18) 0.74614(15) 0.0228(5) Uani 1 1 d . . . . .
H16 H 0.337044 0.341077 0.743070 0.027 Uiso 1 1 calc R . . . .
C17 C 0.2029(2) 0.40144(17) 0.69979(14) 0.0208(5) Uani 1 1 d . . . . .
H17 H 0.178299 0.369177 0.660419 0.025 Uiso 1 1 calc R . . . .
C18 C 0.2633(2) 0.49880(19) 0.56683(14) 0.0215(5) Uani 1 1 d . . . . .
H18 H 0.193378 0.490591 0.552146 0.026 Uiso 1 1 calc R . . . .
C19 C 0.3117(2) 0.57738(18) 0.57160(14) 0.0216(5) Uani 1 1 d . . . . .
C20 C 0.1250(2) 0.6905(2) 0.54441(17) 0.0302(6) Uani 1 1 d . . . . .
H20A H 0.084941 0.644618 0.521393 0.045 Uiso 1 1 calc GR . . . .
H20B H 0.098702 0.743684 0.524673 0.045 Uiso 1 1 calc GR . . . .
H20C H 0.121504 0.689594 0.593132 0.045 Uiso 1 1 calc GR . . . .
C21 C 0.2631(3) 0.6690(2) 0.44026(17) 0.0336(7) Uani 1 1 d . . . . .
H21A H 0.331981 0.656736 0.434347 0.050 Uiso 1 1 calc GR . . . .
H21B H 0.241143 0.721468 0.417233 0.050 Uiso 1 1 calc GR . . . .
H21C H 0.218685 0.623759 0.420481 0.050 Uiso 1 1 calc GR . . . .
C22 C 0.3358(3) 0.7694(2) 0.56777(18) 0.0330(7) Uani 1 1 d . . . . .
H22A H 0.334114 0.775089 0.616544 0.050 Uiso 1 1 calc GR . . . .
H22B H 0.308959 0.820079 0.543862 0.050 Uiso 1 1 calc GR . . . .
H22C H 0.405164 0.760877 0.561213 0.050 Uiso 1 1 calc GR . . . .
C23 C 0.4137(2) 0.56106(18) 0.59760(14) 0.0219(5) Uani 1 1 d . . . . .
H23 H 0.464814 0.602092 0.607252 0.026 Uiso 1 1 calc R . . . .
C24 C 0.4281(2) 0.47412(17) 0.60705(15) 0.0215(6) Uani 1 1 d . . . . .
H24 H 0.490173 0.447456 0.623858 0.026 Uiso 1 1 calc R . . . .
C25 C 0.3342(2) 0.43338(18) 0.58719(14) 0.0213(5) Uani 1 1 d . . . . .
C26 C 0.3230(3) 0.23890(19) 0.62682(17) 0.0313(7) Uani 1 1 d . . . . .
H26A H 0.387554 0.243164 0.657714 0.047 Uiso 1 1 calc GR . . . .
H26B H 0.317181 0.183841 0.605182 0.047 Uiso 1 1 calc GR . . . .
H26C H 0.268347 0.246463 0.652718 0.047 Uiso 1 1 calc GR . . . .
C27 C 0.1893(3) 0.3145(2) 0.50450(19) 0.0399(8) Uani 1 1 d . . . . .
H27A H 0.137727 0.332758 0.530253 0.060 Uiso 1 1 calc GR . . . .
H27B H 0.176135 0.256798 0.489514 0.060 Uiso 1 1 calc GR . . . .
H27C H 0.187843 0.350541 0.464595 0.060 Uiso 1 1 calc GR . . . .
C28 C 0.4157(3) 0.2994(2) 0.5094(2) 0.0431(9) Uani 1 1 d . . . . .
H28A H 0.415062 0.342595 0.474483 0.065 Uiso 1 1 calc GR . . . .
H28B H 0.404060 0.244841 0.487354 0.065 Uiso 1 1 calc GR . . . .
H28C H 0.481005 0.299415 0.539717 0.065 Uiso 1 1 calc GR . . . .

loop_
_atom_site_aniso_label
_atom_site_aniso_U_11
_atom_site_aniso_U_22
_atom_site_aniso_U_33
_atom_site_aniso_U_23
_atom_site_aniso_U_13
_atom_site_aniso_U_12
Hf1 0.01818(9) 0.01726(9) 0.01629(9) -0.00029(4) 0.00387(5) -0.00050(4)
Cl1 0.0297(3) 0.0196(3) 0.0241(3) -0.0009(2) 0.0066(3) 0.0026(2)
Si1 0.0196(3) 0.0169(3) 0.0186(4) -0.0004(3) 0.0038(3) -0.0007(3)
Si2 0.0260(4) 0.0205(4) 0.0192(4) -0.0024(3) 0.0027(3) 0.0003(3)
Si3 0.0240(4) 0.0228(4) 0.0257(4) -0.0015(3) 0.0073(3) -0.0047(3)
Si4 0.0258(4) 0.0200(4) 0.0254(4) 0.0014(3) 0.0048(3) 0.0031(3)
Si5 0.0199(4) 0.0235(4) 0.0253(4) -0.0008(3) 0.0051(3) -0.0004(3)
Si6 0.0279(4) 0.0213(4) 0.0225(4) 0.0045(3) 0.0055(3) 0.0029(3)
Si7 0.0292(4) 0.0196(4) 0.0207(4) -0.0018(3) 0.0066(3) -0.0025(3)
C1 0.0357(16) 0.0364(17) 0.0222(14) -0.0087(12) 0.0085(12) -0.0024(13)
C2 0.0397(17) 0.0224(14) 0.0261(15) -0.0046(12) 0.0000(13) 0.0006(12)
C3 0.0319(15) 0.0329(16) 0.0237(15) -0.0017(12) -0.0016(12) 0.0013(13)
C4 0.0463(19) 0.0209(14) 0.0329(17) -0.0001(12) 0.0113(14) -0.0069(13)
C5 0.0262(14) 0.0343(16) 0.0299(16) -0.0008(13) 0.0099(12) -0.0010(13)
C6 0.0293(16) 0.0389(18) 0.0374(18) -0.0036(14) 0.0041(13) -0.0119(14)
C7 0.0274(15) 0.0383(18) 0.0402(18) 0.0020(15) 0.0039(13) 0.0065(13)
C8 0.0452(19) 0.0220(15) 0.0381(18) -0.0039(13) 0.0126(15) 0.0042(13)
C9 0.0347(16) 0.0278(15) 0.0295(16) 0.0074(12) 0.0036(13) 0.0020(13)
C10 0.0268(15) 0.0298(16) 0.0402(18) -0.0010(13) 0.0107(13) 0.0025(12)
C11 0.0251(15) 0.0403(19) 0.0430(19) 0.0061(15) 0.0123(13) -0.0035(13)
C12 0.0277(16) 0.0384(18) 0.0310(17) -0.0027(13) 0.0012(13) 0.0015(13)
C13 0.0199(13) 0.0244(14) 0.0213(14) -0.0006(10) 0.0065(11) -0.0013(10)
C14 0.0237(14) 0.0232(13) 0.0196(14) -0.0014(11) 0.0073(11) -0.0017(11)
C15 0.0232(13) 0.0249(14) 0.0204(13) 0.0028(11) 0.0049(10) -0.0036(11)
C16 0.0251(13) 0.0199(13) 0.0248(14) 0.0009(11) 0.0080(11) -0.0001(10)
C17 0.0222(13) 0.0213(13) 0.0201(13) -0.0010(10) 0.0069(10) -0.0026(10)
C18 0.0218(13) 0.0250(13) 0.0177(13) -0.0014(11) 0.0032(10) 0.0014(11)
C19 0.0269(14) 0.0235(14) 0.0154(12) -0.0007(10) 0.0059(10) 0.0006(11)
C20 0.0316(16) 0.0305(16) 0.0287(16) 0.0044(12) 0.0062(12) 0.0062(12)
C21 0.0369(17) 0.0373(18) 0.0271(16) 0.0084(13) 0.0068(13) 0.0052(14)
C22 0.0403(17) 0.0244(15) 0.0342(17) 0.0060(13) 0.0064(14) 0.0008(13)
C23 0.0245(13) 0.0227(14) 0.0193(13) 0.0023(10) 0.0054(10) -0.0005(11)
C24 0.0220(14) 0.0232(14) 0.0201(14) 0.0003(10) 0.0059(11) -0.0012(10)
C25 0.0245(13) 0.0238(14) 0.0166(13) 0.0030(10) 0.0063(10) 0.0002(11)
C26 0.0426(18) 0.0198(14) 0.0315(16) -0.0002(12) 0.0068(13) -0.0023(12)
C27 0.047(2) 0.0313(17) 0.0362(18) -0.0026(14) -0.0076(15) -0.0075(15)
C28 0.060(2) 0.0286(17) 0.049(2) -0.0050(15) 0.0322(19) 0.0003(16)

loop_
_atom_type_symbol
_atom_type_description
_atom_type_scat_dispersion_real
_atom_type_scat_dispersion_imag
_atom_type_scat_source
C C 0.0181 0.0091 'International Tables Vol C Tables 4.2.6.8 and 6.1.1.4'
H H 0.0000 0.0000 'International Tables Vol C Tables 4.2.6.8 and 6.1.1.4'
Cl Cl 0.3639 0.7018 'International Tables Vol C Tables 4.2.6.8 and 6.1.1.4'
Hf Hf -6.1794 4.9776 'International Tables Vol C Tables 4.2.6.8 and 6.1.1.4'
Si Si 0.2541 0.3302 'International Tables Vol C Tables 4.2.6.8 and 6.1.1.4'

loop_
_exptl_crystal_face_index_h
_exptl_crystal_face_index_k
_exptl_crystal_face_index_l
_exptl_crystal_face_perp_dist
-6 6 -3 0.0937
6 -6 3 0.0707
-2 3 12 0.2099
2 -3 -12 0.1159
-5 -8 1 0.0328
5 8 -1 0.1378

loop_
_geom_angle_atom_site_label_1
_geom_angle_atom_site_label_2
_geom_angle_atom_site_label_3
_geom_angle
_geom_angle_site_symmetry_1
_geom_angle_site_symmetry_3
_geom_angle_publ_flag
Cl1 Hf1 Si1 91.10(2) . . ?
Cl1 Hf1 C13 91.39(7) . . ?
Cl1 Hf1 C14 80.14(7) . . ?
Cl1 Hf1 C15 103.28(7) . . ?
Cl1 Hf1 C16 133.68(7) . . ?
Cl1 Hf1 C17 124.40(7) . . ?
Cl1 Hf1 C18 107.10(7) . . ?
Cl1 Hf1 C19 82.16(7) . . ?
Cl1 Hf1 C23 92.30(7) . . ?
Cl1 Hf1 C24 124.60(7) . . ?
Cl1 Hf1 C25 137.25(7) . . ?
C13 Hf1 Si1 129.90(7) . . ?
C13 Hf1 C14 33.22(9) . . ?
C13 Hf1 C19 116.10(10) . . ?
C13 Hf1 C23 146.92(10) . . ?
C13 Hf1 C24 135.61(9) . . ?
C13 Hf1 C25 103.43(9) . . ?
C14 Hf1 Si1 98.62(7) . . ?
C14 Hf1 C19 143.16(9) . . ?
C14 Hf1 C23 172.30(10) . . ?
C14 Hf1 C24 155.04(9) . . ?
C14 Hf1 C25 131.30(10) . . ?
C15 Hf1 Si1 75.85(7) . . ?
C15 Hf1 C13 54.96(10) . . ?
C15 Hf1 C14 32.40(10) . . ?
C15 Hf1 C19 169.11(10) . . ?
C15 Hf1 C23 153.70(9) . . ?
C15 Hf1 C24 125.91(9) . . ?
C15 Hf1 C25 118.16(10) . . ?
C16 Hf1 Si1 89.51(7) . . ?
C16 Hf1 C13 54.97(9) . . ?
C16 Hf1 C14 54.05(10) . . ?
C16 Hf1 C15 32.90(9) . . ?
C16 Hf1 C17 32.67(9) . . ?
C16 Hf1 C19 138.37(9) . . ?
C16 Hf1 C23 133.63(9) . . ?
C16 Hf1 C24 100.98(9) . . ?
C16 Hf1 C25 85.59(9) . . ?
C17 Hf1 Si1 122.16(7) . . ?
C17 Hf1 C13 33.02(9) . . ?
C17 Hf1 C14 53.98(9) . . ?
C17 Hf1 C15 54.19(9) . . ?
C17 Hf1 C19 114.94(9) . . ?
C17 Hf1 C23 131.30(9) . . ?
C17 Hf1 C24 105.88(9) . . ?
C17 Hf1 C25 77.32(9) . . ?
C18 Hf1 Si1 132.52(7) . . ?
C18 Hf1 C13 93.94(10) . . ?
C18 Hf1 C14 127.10(10) . . ?
C18 Hf1 C15 136.73(10) . . ?
C18 Hf1 C16 106.16(10) . . ?
C18 Hf1 C17 83.09(10) . . ?
C18 Hf1 C19 32.84(10) . . ?
C18 Hf1 C23 53.68(9) . . ?
C18 Hf1 C24 54.04(10) . . ?
C18 Hf1 C25 33.27(9) . . ?
C19 Hf1 Si1 113.81(7) . . ?
C23 Hf1 Si1 82.89(7) . . ?
C23 Hf1 C19 32.51(9) . . ?
C23 Hf1 C24 32.65(9) . . ?
C23 Hf1 C25 54.43(9) . . ?
C24 Hf1 Si1 79.33(7) . . ?
C24 Hf1 C19 54.46(9) . . ?
C24 Hf1 C25 32.75(9) . . ?
C25 Hf1 Si1 107.98(7) . . ?
C25 Hf1 C19 55.24(9) . . ?
Si2 Si1 Hf1 112.91(3) . . ?
Si3 Si1 Hf1 116.97(3) . . ?
Si3 Si1 Si2 100.33(4) . . ?
Si4 Si1 Hf1 115.33(3) . . ?
Si4 Si1 Si2 105.82(4) . . ?
Si4 Si1 Si3 103.80(4) . . ?
C1 Si2 Si1 115.59(10) . . ?
C1 Si2 C3 104.48(15) . . ?
C2 Si2 Si1 110.24(11) . . ?
C2 Si2 C1 105.47(16) . . ?
C2 Si2 C3 108.04(15) . . ?
C3 Si2 Si1 112.49(11) . . ?
C4 Si3 Si1 112.74(11) . . ?
C5 Si3 Si1 112.85(11) . . ?
C5 Si3 C4 108.02(15) . . ?
C6 Si3 Si1 112.33(11) . . ?
C6 Si3 C4 105.48(16) . . ?
C6 Si3 C5 104.84(15) . . ?
C7 Si4 Si1 115.41(12) . . ?
C8 Si4 Si1 110.56(11) . . ?
C8 Si4 C7 105.40(16) . . ?
C9 Si4 Si1 112.17(11) . . ?
C9 Si4 C7 105.11(16) . . ?
C9 Si4 C8 107.65(16) . . ?
C10 Si5 C11 109.95(16) . . ?
C10 Si5 C13 110.52(14) . . ?
C11 Si5 C13 105.54(14) . . ?
C12 Si5 C10 111.27(16) . . ?
C12 Si5 C11 108.69(17) . . ?
C12 Si5 C13 110.69(15) . . ?
C20 Si6 C19 110.50(14) . . ?
C21 Si6 C19 104.86(14) . . ?
C21 Si6 C20 109.25(15) . . ?
C22 Si6 C19 111.85(14) . . ?
C22 Si6 C20 111.61(16) . . ?
C22 Si6 C21 108.50(16) . . ?
C26 Si7 C25 118.79(13) . . ?
C27 Si7 C25 106.97(15) . . ?
C27 Si7 C26 108.39(16) . . ?
C27 Si7 C28 110.40(19) . . ?
C28 Si7 C25 104.92(15) . . ?
C28 Si7 C26 107.24(17) . . ?
Si2 C1 H1A 109.5 . . ?
Si2 C1 H1B 109.5 . . ?
Si2 C1 H1C 109.5 . . ?
H1A C1 H1B 109.5 . . ?
H1A C1 H1C 109.5 . . ?
H1B C1 H1C 109.5 . . ?
Si2 C2 H2A 109.5 . . ?
Si2 C2 H2B 109.5 . . ?
Si2 C2 H2C 109.5 . . ?
H2A C2 H2B 109.5 . . ?
H2A C2 H2C 109.5 . . ?
H2B C2 H2C 109.5 . . ?
Si2 C3 H3A 109.5 . . ?
Si2 C3 H3B 109.5 . . ?
Si2 C3 H3C 109.5 . . ?
H3A C3 H3B 109.5 . . ?
H3A C3 H3C 109.5 . . ?
H3B C3 H3C 109.5 . . ?
Si3 C4 H4A 109.5 . . ?
Si3 C4 H4B 109.5 . . ?
Si3 C4 H4C 109.5 . . ?
H4A C4 H4B 109.5 . . ?
H4A C4 H4C 109.5 . . ?
H4B C4 H4C 109.5 . . ?
Si3 C5 H5A 109.5 . . ?
Si3 C5 H5B 109.5 . . ?
Si3 C5 H5C 109.5 . . ?
H5A C5 H5B 109.5 . . ?
H5A C5 H5C 109.5 . . ?
H5B C5 H5C 109.5 . . ?
Si3 C6 H6A 109.5 . . ?
Si3 C6 H6B 109.5 . . ?
Si3 C6 H6C 109.5 . . ?
H6A C6 H6B 109.5 . . ?
H6A C6 H6C 109.5 . . ?
H6B C6 H6C 109.5 . . ?
Si4 C7 H7A 109.5 . . ?
Si4 C7 H7B 109.5 . . ?
Si4 C7 H7C 109.5 . . ?
H7A C7 H7B 109.5 . . ?
H7A C7 H7C 109.5 . . ?
H7B C7 H7C 109.5 . . ?
Si4 C8 H8A 109.5 . . ?
Si4 C8 H8B 109.5 . . ?
Si4 C8 H8C 109.5 . . ?
H8A C8 H8B 109.5 . . ?
H8A C8 H8C 109.5 . . ?
H8B C8 H8C 109.5 . . ?
Si4 C9 H9A 109.5 . . ?
Si4 C9 H9B 109.5 . . ?
Si4 C9 H9C 109.5 . . ?
H9A C9 H9B 109.5 . . ?
H9A C9 H9C 109.5 . . ?
H9B C9 H9C 109.5 . . ?
Si5 C10 H10A 109.5 . . ?
Si5 C10 H10B 109.5 . . ?
Si5 C10 H10C 109.5 . . ?
H10A C10 H10B 109.5 . . ?
H10A C10 H10C 109.5 . . ?
H10B C10 H10C 109.5 . . ?
Si5 C11 H11A 109.5 . . ?
Si5 C11 H11B 109.5 . . ?
Si5 C11 H11C 109.5 . . ?
H11A C11 H11B 109.5 . . ?
H11A C11 H11C 109.5 . . ?
H11B C11 H11C 109.5 . . ?
Si5 C12 H12A 109.5 . . ?
Si5 C12 H12B 109.5 . . ?
Si5 C12 H12C 109.5 . . ?
H12A C12 H12B 109.5 . . ?
H12A C12 H12C 109.5 . . ?
H12B C12 H12C 109.5 . . ?
Si5 C13 Hf1 132.26(14) . . ?
C14 C13 Hf1 73.40(16) . . ?
C14 C13 Si5 125.8(2) . . ?
C17 C13 Hf1 73.24(16) . . ?
C17 C13 Si5 126.2(2) . . ?
C17 C13 C14 105.4(3) . . ?
Hf1 C14 H14 119.4 . . ?
C13 C14 Hf1 73.38(16) . . ?
C13 C14 H14 125.2 . . ?
C15 C14 Hf1 73.76(16) . . ?
C15 C14 C13 109.5(3) . . ?
C15 C14 H14 125.2 . . ?
Hf1 C15 H15 118.9 . . ?
C14 C15 Hf1 73.85(17) . . ?
C14 C15 H15 126.2 . . ?
C14 C15 C16 107.7(3) . . ?
C16 C15 Hf1 73.01(16) . . ?
C16 C15 H15 126.2 . . ?
Hf1 C16 H16 117.9 . . ?
C15 C16 Hf1 74.09(16) . . ?
C15 C16 H16 126.0 . . ?
C17 C16 Hf1 73.99(16) . . ?
C17 C16 C15 108.0(3) . . ?
C17 C16 H16 126.0 . . ?
Hf1 C17 H17 119.4 . . ?
C13 C17 Hf1 73.73(16) . . ?
C13 C17 H17 125.3 . . ?
C16 C17 Hf1 73.34(16) . . ?
C16 C17 C13 109.4(3) . . ?
C16 C17 H17 125.3 . . ?
Hf1 C18 H18 116.2 . . ?
C19 C18 Hf1 75.70(16) . . ?
C19 C18 H18 124.6 . . ?
C19 C18 C25 110.7(3) . . ?
C25 C18 Hf1 75.26(16) . . ?
C25 C18 H18 124.6 . . ?
Si6 C19 Hf1 130.16(13) . . ?
C18 C19 Hf1 71.46(16) . . ?
C18 C19 Si6 126.8(2) . . ?
C23 C19 Hf1 73.26(16) . . ?
C23 C19 Si6 126.2(2) . . ?
C23 C19 C18 105.7(2) . . ?
Si6 C20 H20A 109.5 . . ?
Si6 C20 H20B 109.5 . . ?
Si6 C20 H20C 109.5 . . ?
H20A C20 H20B 109.5 . . ?
H20A C20 H20C 109.5 . . ?
H20B C20 H20C 109.5 . . ?
Si6 C21 H21A 109.5 . . ?
Si6 C21 H21B 109.5 . . ?
Si6 C21 H21C 109.5 . . ?
H21A C21 H21B 109.5 . . ?
H21A C21 H21C 109.5 . . ?
H21B C21 H21C 109.5 . . ?
Si6 C22 H22A 109.5 . . ?
Si6 C22 H22B 109.5 . . ?
Si6 C22 H22C 109.5 . . ?
H22A C22 H22B 109.5 . . ?
H22A C22 H22C 109.5 . . ?
H22B C22 H22C 109.5 . . ?
Hf1 C23 H23 118.5 . . ?
C19 C23 Hf1 74.24(16) . . ?
C19 C23 H23 125.2 . . ?
C19 C23 C24 109.5(3) . . ?
C24 C23 Hf1 73.79(16) . . ?
C24 C23 H23 125.2 . . ?
Hf1 C24 H24 118.8 . . ?
C23 C24 Hf1 73.55(16) . . ?
C23 C24 H24 125.7 . . ?
C23 C24 C25 108.6(3) . . ?
C25 C24 Hf1 73.80(16) . . ?
C25 C24 H24 125.7 . . ?
Si7 C25 Hf1 137.29(14) . . ?
C18 C25 Hf1 71.46(16) . . ?
C18 C25 Si7 124.5(2) . . ?
C24 C25 Hf1 73.45(17) . . ?
C24 C25 Si7 126.2(2) . . ?
C24 C25 C18 105.3(3) . . ?
Si7 C26 H26A 109.5 . . ?
Si7 C26 H26B 109.5 . . ?
Si7 C26 H26C 109.5 . . ?
H26A C26 H26B 109.5 . . ?
H26A C26 H26C 109.5 . . ?
H26B C26 H26C 109.5 . . ?
Si7 C27 H27A 109.5 . . ?
Si7 C27 H27B 109.5 . . ?
Si7 C27 H27C 109.5 . . ?
H27A C27 H27B 109.5 . . ?
H27A C27 H27C 109.5 . . ?
H27B C27 H27C 109.5 . . ?
Si7 C28 H28A 109.5 . . ?
Si7 C28 H28B 109.5 . . ?
Si7 C28 H28C 109.5 . . ?
H28A C28 H28B 109.5 . . ?
H28A C28 H28C 109.5 . . ?
H28B C28 H28C 109.5 . . ?

loop_
_geom_bond_atom_site_label_1
_geom_bond_atom_site_label_2
_geom_bond_distance
_geom_bond_site_symmetry_2
_geom_bond_publ_flag
Hf1 Cl1 2.3977(7) . ?
Hf1 Si1 2.8057(8) . ?
Hf1 C13 2.503(3) . ?
Hf1 C14 2.503(3) . ?
Hf1 C15 2.502(3) . ?
Hf1 C16 2.489(3) . ?
Hf1 C17 2.497(3) . ?
Hf1 C18 2.476(3) . ?
Hf1 C19 2.530(3) . ?
Hf1 C23 2.518(3) . ?
Hf1 C24 2.521(3) . ?
Hf1 C25 2.525(3) . ?
Si1 Si2 2.3693(10) . ?
Si1 Si3 2.3666(10) . ?
Si1 Si4 2.3627(10) . ?
Si2 C1 1.882(3) . ?
Si2 C2 1.880(3) . ?
Si2 C3 1.888(3) . ?
Si3 C4 1.891(3) . ?
Si3 C5 1.889(3) . ?
Si3 C6 1.889(3) . ?
Si4 C7 1.883(3) . ?
Si4 C8 1.882(3) . ?
Si4 C9 1.880(3) . ?
Si5 C10 1.863(3) . ?
Si5 C11 1.865(3) . ?
Si5 C12 1.861(4) . ?
Si5 C13 1.872(3) . ?
Si6 C19 1.883(3) . ?
Si6 C20 1.867(3) . ?
Si6 C21 1.867(3) . ?
Si6 C22 1.859(3) . ?
Si7 C25 1.885(3) . ?
Si7 C26 1.866(3) . ?
Si7 C27 1.863(4) . ?
Si7 C28 1.863(4) . ?
C1 H1A 0.9800 . ?
C1 H1B 0.9800 . ?
C1 H1C 0.9800 . ?
C2 H2A 0.9800 . ?
C2 H2B 0.9800 . ?
C2 H2C 0.9800 . ?
C3 H3A 0.9800 . ?
C3 H3B 0.9800 . ?
C3 H3C 0.9800 . ?
C4 H4A 0.9800 . ?
C4 H4B 0.9800 . ?
C4 H4C 0.9800 . ?
C5 H5A 0.9800 . ?
C5 H5B 0.9800 . ?
C5 H5C 0.9800 . ?
C6 H6A 0.9800 . ?
C6 H6B 0.9800 . ?
C6 H6C 0.9800 . ?
C7 H7A 0.9800 . ?
C7 H7B 0.9800 . ?
C7 H7C 0.9800 . ?
C8 H8A 0.9800 . ?
C8 H8B 0.9800 . ?
C8 H8C 0.9800 . ?
C9 H9A 0.9800 . ?
C9 H9B 0.9800 . ?
C9 H9C 0.9800 . ?
C10 H10A 0.9800 . ?
C10 H10B 0.9800 . ?
C10 H10C 0.9800 . ?
C11 H11A 0.9800 . ?
C11 H11B 0.9800 . ?
C11 H11C 0.9800 . ?
C12 H12A 0.9800 . ?
C12 H12B 0.9800 . ?
C12 H12C 0.9800 . ?
C13 C14 1.431(4) . ?
C13 C17 1.421(4) . ?
C14 H14 0.9500 . ?
C14 C15 1.397(4) . ?
C15 H15 0.9500 . ?
C15 C16 1.413(4) . ?
C16 H16 0.9500 . ?
C16 C17 1.402(4) . ?
C17 H17 0.9500 . ?
C18 H18 0.9500 . ?
C18 C19 1.416(4) . ?
C18 C25 1.433(4) . ?
C19 C23 1.413(4) . ?
C20 H20A 0.9800 . ?
C20 H20B 0.9800 . ?
C20 H20C 0.9800 . ?
C21 H21A 0.9800 . ?
C21 H21B 0.9800 . ?
C21 H21C 0.9800 . ?
C22 H22A 0.9800 . ?
C22 H22B 0.9800 . ?
C22 H22C 0.9800 . ?
C23 H23 0.9500 . ?
C23 C24 1.417(4) . ?
C24 H24 0.9500 . ?
C24 C25 1.423(4) . ?
C26 H26A 0.9800 . ?
C26 H26B 0.9800 . ?
C26 H26C 0.9800 . ?
C27 H27A 0.9800 . ?
C27 H27B 0.9800 . ?
C27 H27C 0.9800 . ?
C28 H28A 0.9800 . ?
C28 H28B 0.9800 . ?
C28 H28C 0.9800 . ?

loop_
_geom_torsion_atom_site_label_1
_geom_torsion_atom_site_label_2
_geom_torsion_atom_site_label_3
_geom_torsion_atom_site_label_4
_geom_torsion
_geom_torsion_site_symmetry_1
_geom_torsion_site_symmetry_2
_geom_torsion_site_symmetry_3
_geom_torsion_site_symmetry_4
_geom_torsion_publ_flag
Hf1 C13 C14 C15 -65.4(2) . . . . ?
Hf1 C13 C17 C16 65.2(2) . . . . ?
Hf1 C14 C15 C16 -65.7(2) . . . . ?
Hf1 C15 C16 C17 -66.8(2) . . . . ?
Hf1 C16 C17 C13 -65.5(2) . . . . ?
Hf1 C18 C19 Si6 -126.8(2) . . . . ?
Hf1 C18 C19 C23 65.80(19) . . . . ?
Hf1 C18 C25 Si7 135.2(2) . . . . ?
Hf1 C18 C25 C24 -66.20(19) . . . . ?
Hf1 C19 C23 C24 65.9(2) . . . . ?
Hf1 C23 C24 C25 66.0(2) . . . . ?
Hf1 C24 C25 Si7 -137.1(2) . . . . ?
Hf1 C24 C25 C18 64.82(19) . . . . ?
Si5 C13 C14 Hf1 -130.6(2) . . . . ?
Si5 C13 C14 C15 164.0(2) . . . . ?
Si5 C13 C17 Hf1 130.5(2) . . . . ?
Si5 C13 C17 C16 -164.3(2) . . . . ?
Si6 C19 C23 Hf1 127.9(2) . . . . ?
Si6 C19 C23 C24 -166.2(2) . . . . ?
C10 Si5 C13 Hf1 -62.2(2) . . . . ?
C10 Si5 C13 C14 38.2(3) . . . . ?
C10 Si5 C13 C17 -162.7(2) . . . . ?
C11 Si5 C13 Hf1 178.98(19) . . . . ?
C11 Si5 C13 C14 -80.7(3) . . . . ?
C11 Si5 C13 C17 78.5(3) . . . . ?
C12 Si5 C13 Hf1 61.6(2) . . . . ?
C12 Si5 C13 C14 161.9(3) . . . . ?
C12 Si5 C13 C17 -38.9(3) . . . . ?
C13 C14 C15 Hf1 65.2(2) . . . . ?
C13 C14 C15 C16 -0.5(3) . . . . ?
C14 C13 C17 Hf1 -66.88(19) . . . . ?
C14 C13 C17 C16 -1.7(3) . . . . ?
C14 C15 C16 Hf1 66.3(2) . . . . ?
C14 C15 C16 C17 -0.6(3) . . . . ?
C15 C16 C17 Hf1 66.9(2) . . . . ?
C15 C16 C17 C13 1.4(3) . . . . ?
C17 C13 C14 Hf1 66.77(19) . . . . ?
C17 C13 C14 C15 1.3(3) . . . . ?
C18 C19 C23 Hf1 -64.56(19) . . . . ?
C18 C19 C23 C24 1.4(3) . . . . ?
C19 C18 C25 Hf1 68.1(2) . . . . ?
C19 C18 C25 Si7 -156.7(2) . . . . ?
C19 C18 C25 C24 1.9(3) . . . . ?
C19 C23 C24 Hf1 -66.2(2) . . . . ?
C19 C23 C24 C25 -0.2(3) . . . . ?
C20 Si6 C19 Hf1 -54.1(2) . . . . ?
C20 Si6 C19 C18 42.3(3) . . . . ?
C20 Si6 C19 C23 -152.7(2) . . . . ?
C21 Si6 C19 Hf1 -171.68(18) . . . . ?
C21 Si6 C19 C18 -75.3(3) . . . . ?
C21 Si6 C19 C23 89.7(3) . . . . ?
C22 Si6 C19 Hf1 70.9(2) . . . . ?
C22 Si6 C19 C18 167.3(2) . . . . ?
C22 Si6 C19 C23 -27.7(3) . . . . ?
C23 C24 C25 Hf1 -65.8(2) . . . . ?
C23 C24 C25 Si7 157.1(2) . . . . ?
C23 C24 C25 C18 -1.0(3) . . . . ?
C25 C18 C19 Hf1 -67.8(2) . . . . ?
C25 C18 C19 Si6 165.4(2) . . . . ?
C25 C18 C19 C23 -2.0(3) . . . . ?
C26 Si7 C25 Hf1 -23.6(3) . . . . ?
C26 Si7 C25 C18 -123.7(2) . . . . ?
C26 Si7 C25 C24 82.2(3) . . . . ?
C27 Si7 C25 Hf1 99.4(2) . . . . ?
C27 Si7 C25 C18 -0.7(3) . . . . ?
C27 Si7 C25 C24 -154.8(3) . . . . ?
C28 Si7 C25 Hf1 -143.4(2) . . . . ?
C28 Si7 C25 C18 116.6(3) . . . . ?
C28 Si7 C25 C24 -37.5(3) . . . . ?

loop_
_platon_squeeze_void_nr
_platon_squeeze_void_average_x
_platon_squeeze_void_average_y
_platon_squeeze_void_average_z
_platon_squeeze_void_volume
_platon_squeeze_void_count_electrons
_platon_squeeze_void_content
1 0.000 0.500 0.000 240 36 ' pentane'
2 0.500 1.000 0.500 240 36 ' pentane'

loop_
_exptl_oxdiff_crystal_face_indexfrac_h
_exptl_oxdiff_crystal_face_indexfrac_k
_exptl_oxdiff_crystal_face_indexfrac_l
_exptl_oxdiff_crystal_face_x
_exptl_oxdiff_crystal_face_y
_exptl_oxdiff_crystal_face_z
-6.0000 6.0000 -3.0000 0.9061 -0.3152 0.0614
6.0000 -6.0000 3.0000 -0.9061 0.3152 -0.0614
-2.0000 3.0000 12.0000 0.0527 -0.0378 -0.9720
2.0000 -3.0000 -12.0000 -0.0527 0.0378 0.9720
-5.0000 -8.0000 1.0001 -0.3641 -0.8752 0.1300
5.0000 8.0000 -1.0001 0.3641 0.8752 -0.1300
